data_4323892
loop_
_publ_author_name
'Youichi Ishii'
'Shin'ichi Tokunaga'
'Hidetake Seino'
'Masanobu Hidai'

_publ_section_title
;
 Synthesis of Tungsten (1-Pyridinio)imido Complexes: Facile N-N Bond
 Cleavage To Form Pyridine from Coordinated Dinitrogen1
;
_journal_name_full 'Inorganic Chemistry'
_journal_page_first 5118
_journal_page_last 5119
_journal_paper_doi 10.1021/ic960632f
_journal_volume 35
_journal_year 1996
_chemical_formula_sum 'C26 H33 Cl2 F3 N2 O4 P2 S W'
_space_group_IT_number 14
_symmetry_cell_setting monoclinic
_symmetry_Int_Tables_number 14
_symmetry_space_group_name_Hall '-P 2yn'
_symmetry_space_group_name_H-M 'P 1 21/n 1'
_audit_creation_date 'Tue Jun 18 12:03:08 1996'
_audit_creation_method 'from TEXRAY.INF file'
_cell_angle_alpha 90
_cell_angle_beta 93.58(3)
_cell_angle_gamma 90
_cell_formula_units_Z 4.00
_cell_length_a 8.823(4)
_cell_length_b 34.939(5)
_cell_length_c 10.729(3)
_cell_measurement_reflns_used 25
_cell_measurement_temperature 20.0
_cell_measurement_theta_max 26.73
_cell_measurement_theta_min 23.77
_cell_volume 3300.9(18)
_computing_cell_refinement 'MSC/AFC Diffractometer Control'
_computing_data_collection 'MSC/AFC Diffractometer Control'
_computing_data_reduction 'teXsan: PROCESS (MSC)'
_computing_publication_material 'teXsan: FINISH (MSC)'
_computing_structure_refinement 'teXsan: LS (MSC)'
_computing_structure_solution 'DIRDIF92 (PATTY)'
_diffrn_ambient_temperature 20.0
_diffrn_measurement_device AFC7R
_diffrn_measurement_method 'omega/2-theta scans'
_diffrn_orient_matrix_UB_11 -0.06939
_diffrn_orient_matrix_UB_12 0.00716
_diffrn_orient_matrix_UB_13 -0.07355
_diffrn_orient_matrix_UB_21 0.07017
_diffrn_orient_matrix_UB_22 -0.01265
_diffrn_orient_matrix_UB_23 -0.05700
_diffrn_orient_matrix_UB_31 -0.05618
_diffrn_orient_matrix_UB_32 -0.02465
_diffrn_orient_matrix_UB_33 0.00787
_diffrn_radiation_monochromator graphite
_diffrn_radiation_source 'X-ray tube'
_diffrn_radiation_type MoKalpha
_diffrn_radiation_wavelength 0.7107
_diffrn_reflns_av_R_equivalents 3.94
_diffrn_reflns_limit_h_max 11
_diffrn_reflns_limit_h_min 0
_diffrn_reflns_limit_k_max 30
_diffrn_reflns_limit_k_min 0
_diffrn_reflns_limit_l_max 13
_diffrn_reflns_limit_l_min -10
_diffrn_reflns_number 8175
_diffrn_reflns_theta_max 27.4750
_diffrn_reflns_theta_min 2.5850
_diffrn_standards_decay_% -1.29
_diffrn_standards_interval_count 150
_diffrn_standards_number 3
_exptl_absorpt_coefficient_mu_cm 38.754
_exptl_absorpt_correction_T_max 0.998
_exptl_absorpt_correction_T_min 0.949
_exptl_absorpt_correction_type psi-scan
_exptl_crystal_colour blue
_exptl_crystal_density_diffrn 1.697
_exptl_crystal_description prismatic
_exptl_crystal_F_000 1664.00
_exptl_crystal_size_max 0.400
_exptl_crystal_size_mid 0.150
_exptl_crystal_size_min 0.150
_refine_diff_density_max -0.92160
_refine_diff_density_min 0.71470
_refine_ls_extinction_coef 0.00000
_refine_ls_extinction_method Zachariasen_type_2_Gaussian_isotropic
_refine_ls_goodness_of_fit_obs 1.330
_refine_ls_hydrogen_treatment noref
_refine_ls_matrix_type full
_refine_ls_number_parameters 370
_refine_ls_number_reflns 3753
_refine_ls_number_restraints 0
_refine_ls_R_factor_obs 0.0410
_refine_ls_shift/esd_max 0.0290
_refine_ls_structure_factor_coef F
_refine_ls_weighting_scheme sigma
_refine_ls_wR_factor_obs 0.0270
_cod_data_source_file ic960632f.cif
_cod_data_source_block '[WCl2(NNC5H2Me3)(PMe2Ph)(CO)][OTf]'
_cod_original_cell_volume 3301(1)
_cod_original_sg_symbol_H-M 'P 21/n '
_cod_original_formula_sum 'C26 H33 W P2 O4 F3 S Cl2 N2'
_cod_database_code 4323892

loop_
_symmetry_equiv_pos_as_xyz
'   +x,   +y,   +z'
1/2-x,1/2+y,1/2-z
'   -x,   -y,   -z'
1/2+x,1/2-y,1/2+z

loop_
_atom_site_aniso_label
_atom_site_aniso_U_11
_atom_site_aniso_U_22
_atom_site_aniso_U_33
_atom_site_aniso_U_12
_atom_site_aniso_U_13
_atom_site_aniso_U_23
W1 0.0468(2) 0.0507(2) 0.0407(2) -0.0031(3) 0.0055(1) 0.0008(2)
Cl1 0.106(2) 0.067(2) 0.069(2) 0.026(2) 0.015(2) -0.005(1)
Cl2 0.069(2) 0.071(2) 0.074(2) -0.013(1) 0.007(1) -0.005(1)
S1 0.091(2) 0.056(2) 0.076(2) -0.004(2) 0.012(2) -0.001(2)
P1 0.070(2) 0.051(2) 0.043(1) 0.003(1) 0.006(1) -0.002(1)
P2 0.064(2) 0.073(2) 0.045(1) -0.008(2) 0.004(1) 0.003(2)
F1 0.30(1) 0.157(8) 0.085(6) 0.000(8) 0.068(7) -0.017(5)
F2 0.207(9) 0.175(8) 0.148(8) 0.079(8) -0.049(7) 0.036(6)
F3 0.211(9) 0.130(7) 0.111(6) -0.064(6) 0.022(6) 0.026(5)
O1 0.081(5) 0.116(7) 0.109(6) 0.010(6) 0.009(5) -0.008(5)
O2 0.096(6) 0.092(6) 0.124(7) 0.028(5) -0.021(5) -0.010(5)
O3 0.127(7) 0.092(6) 0.158(8) -0.055(5) 0.020(6) -0.017(6)
O4 0.123(6) 0.087(6) 0.082(5) 0.002(5) 0.035(5) -0.011(4)
N1 0.041(4) 0.054(5) 0.039(4) -0.015(4) 0.005(3) -0.001(4)
N2 0.045(5) 0.049(5) 0.051(5) -0.007(4) -0.003(4) 0.010(4)
C1 0.060(7) 0.053(6) 0.057(6) -0.002(5) 0.008(5) 0.006(5)
C2 0.074(7) 0.055(6) 0.058(7) 0.006(6) 0.000(6) 0.003(5)
C3 0.088(8) 0.049(6) 0.054(6) -0.006(6) -0.003(6) 0.012(5)
C4 0.069(7) 0.058(7) 0.066(7) -0.008(6) -0.003(6) -0.001(6)
C5 0.059(7) 0.055(6) 0.058(6) -0.007(5) 0.003(5) 0.010(5)
C6 0.057(6) 0.072(7) 0.093(8) 0.008(6) 0.002(6) -0.003(6)
C7 0.12(1) 0.084(9) 0.101(10) -0.004(8) 0.001(8) -0.008(8)
C8 0.062(7) 0.065(7) 0.106(8) -0.023(5) 0.010(6) -0.009(6)
C9 0.075(7) 0.061(7) 0.054(6) -0.010(7) 0.004(6) 0.008(5)
C10 0.075(7) 0.098(9) 0.071(7) 0.004(6) -0.006(6) -0.008(6)
C11 0.121(9) 0.053(6) 0.063(7) -0.011(6) 0.013(6) 0.009(5)
C12 0.083(8) 0.054(6) 0.046(6) 0.018(6) 0.022(5) 0.008(5)
C13 0.092(9) 0.098(9) 0.075(8) 0.012(8) 0.031(7) -0.012(7)
C14 0.12(1) 0.16(2) 0.08(1) 0.04(1) 0.053(9) 0.01(1)
C15 0.19(2) 0.11(1) 0.09(1) 0.07(1) 0.07(1) 0.027(9)
C16 0.23(2) 0.051(8) 0.073(9) 0.01(1) 0.05(1) -0.002(6)
C17 0.111(9) 0.062(7) 0.058(7) 0.001(7) 0.014(6) -0.009(6)
C18 0.13(1) 0.109(9) 0.057(7) -0.059(8) 0.014(7) -0.022(7)
C19 0.072(8) 0.15(1) 0.069(7) -0.001(7) 0.005(6) 0.041(7)
C20 0.059(6) 0.072(7) 0.036(5) -0.004(6) 0.008(4) 0.006(5)
C21 0.13(1) 0.079(8) 0.061(7) -0.017(8) 0.038(7) -0.011(6)
C22 0.15(1) 0.075(9) 0.091(9) -0.034(9) 0.050(9) -0.010(7)
C23 0.10(1) 0.11(1) 0.085(9) -0.040(9) 0.018(8) 0.016(9)
C24 0.075(8) 0.110(10) 0.074(8) 0.005(8) 0.027(6) 0.015(8)
C25 0.076(7) 0.067(8) 0.057(6) 0.006(6) 0.007(5) 0.014(5)
C26 0.12(1) 0.079(9) 0.074(9) 0.004(8) 0.004(8) -0.020(7)

loop_
_atom_site_label
_atom_site_fract_x
_atom_site_fract_y
_atom_site_fract_z
_atom_site_U_iso_or_equiv
_atom_site_thermal_displace_type
_atom_site_calc_flag
_atom_site_calc_attached_atom
W1 0.12641(4) 0.18170(1) 0.04080(3) 0.04595(9) Uani d ?
Cl1 0.0301(3) 0.24713(7) 0.0528(2) 0.0802(9) Uani d ?
Cl2 0.3796(3) 0.21079(7) 0.0507(2) 0.0711(9) Uani d ?
S1 0.2561(4) 0.01997(8) 0.2464(3) 0.0739(10) Uani d ?
P1 0.1111(3) 0.19368(7) -0.1924(2) 0.0548(8) Uani d ?
P2 0.1523(3) 0.17884(8) 0.2767(2) 0.0605(8) Uani d ?
F1 0.190(1) 0.0133(2) 0.4751(7) 0.179(4) Uani d ?
F2 0.365(1) -0.0226(2) 0.4276(8) 0.179(4) Uani d ?
F3 0.1405(10) -0.0353(2) 0.3674(6) 0.150(4) Uani d ?
O1 -0.2210(8) 0.1706(2) 0.0455(7) 0.102(3) Uani d ?
O2 0.1056(8) 0.0334(2) 0.2165(7) 0.105(3) Uani d ?
O3 0.3625(9) 0.0484(2) 0.2827(7) 0.125(3) Uani d ?
O4 0.3039(8) -0.0090(2) 0.1643(6) 0.096(3) Uani d ?
N1 0.1671(7) 0.1334(2) 0.0198(6) 0.045(2) Uani d ?
N2 0.1965(8) 0.0964(2) -0.0183(6) 0.049(2) Uani d ?
C1 0.348(1) 0.0852(2) -0.0233(8) 0.057(3) Uani d ?
C2 0.375(1) 0.0504(3) -0.0743(8) 0.062(3) Uani d ?
C3 0.260(1) 0.0264(3) -0.1177(9) 0.064(4) Uani d ?
C4 0.109(1) 0.0380(3) -0.1034(9) 0.065(4) Uani d ?
C5 0.079(1) 0.0728(3) -0.0556(8) 0.057(3) Uani d ?
C6 0.469(1) 0.1105(3) 0.0268(9) 0.074(4) Uani d ?
C7 0.292(1) -0.0119(3) -0.177(1) 0.101(5) Uani d ?
C8 -0.080(1) 0.0865(3) -0.0412(10) 0.078(4) Uani d ?
C9 -0.101(1) 0.1753(3) 0.0433(9) 0.063(3) Uani d ?
C10 -0.078(1) 0.1926(3) -0.2675(8) 0.082(4) Uani d ?
C11 0.185(1) 0.2392(2) -0.2428(8) 0.079(4) Uani d ?
C12 0.220(1) 0.1571(3) -0.2696(8) 0.060(3) Uani d ?
C13 0.375(1) 0.1597(3) -0.2665(9) 0.087(4) Uani d ?
C14 0.460(2) 0.1306(5) -0.316(1) 0.121(6) Uani d ?
C15 0.390(2) 0.0995(5) -0.368(1) 0.126(7) Uani d ?
C16 0.235(2) 0.0967(3) -0.374(1) 0.117(6) Uani d ?
C17 0.148(1) 0.1262(3) -0.3259(9) 0.077(4) Uani d ?
C18 0.168(1) 0.2244(3) 0.3555(8) 0.100(4) Uani d ?
C19 0.323(1) 0.1536(3) 0.3359(9) 0.098(4) Uani d ?
C20 -0.006(1) 0.1540(3) 0.3422(7) 0.055(3) Uani d ?
C21 -0.015(1) 0.1147(3) 0.3333(9) 0.087(4) Uani d ?
C22 -0.140(2) 0.0962(3) 0.373(1) 0.103(5) Uani d ?
C23 -0.256(1) 0.1151(4) 0.416(1) 0.099(5) Uani d ?
C24 -0.252(1) 0.1539(4) 0.4258(10) 0.085(4) Uani d ?
C25 -0.126(1) 0.1735(3) 0.3879(8) 0.067(3) Uani d ?
C26 0.241(2) -0.0072(4) 0.387(1) 0.089(5) Uani d ?
H1 0.4775 0.0424 -0.0801 0.0738 Uiso calc C2
H2 0.0276 0.0212 -0.1275 0.0749 Uiso calc C4
H3 0.5652 0.0988 0.0168 0.0785 Uiso calc C6
H4 0.4644 0.1342 -0.0168 0.0785 Uiso calc C6
H5 0.4576 0.1150 0.1131 0.0785 Uiso calc C6
H6 0.2531 -0.0319 -0.1277 0.1035 Uiso calc C7
H7 0.2437 -0.0128 -0.2586 0.1035 Uiso calc C7
H8 0.3982 -0.0151 -0.1815 0.1035 Uiso calc C7
H9 -0.0937 0.0919 0.0442 0.0853 Uiso calc C8
H10 -0.0983 0.1091 -0.0892 0.0853 Uiso calc C8
H11 -0.1503 0.0672 -0.0696 0.0853 Uiso calc C8
H12 -0.1348 0.2137 -0.2400 0.0871 Uiso calc C10
H13 -0.0720 0.1939 -0.3555 0.0871 Uiso calc C10
H14 -0.1271 0.1694 -0.2466 0.0871 Uiso calc C10
H15 0.2855 0.2426 -0.2075 0.0784 Uiso calc C11
H16 0.1854 0.2396 -0.3313 0.0784 Uiso calc C11
H17 0.1224 0.2594 -0.2159 0.0784 Uiso calc C11
H18 0.4241 0.1816 -0.2307 0.1013 Uiso calc C13
H19 0.5676 0.1324 -0.3122 0.1309 Uiso calc C14
H20 0.4490 0.0796 -0.4009 0.1364 Uiso calc C15
H21 0.1863 0.0748 -0.4112 0.1289 Uiso calc C16
H22 0.0399 0.1248 -0.3319 0.0894 Uiso calc C17
H23 0.1700 0.2205 0.4431 0.1041 Uiso calc C18
H24 0.2586 0.2368 0.3346 0.1041 Uiso calc C18
H25 0.0829 0.2399 0.3300 0.1041 Uiso calc C18
H26 0.3217 0.1511 0.4240 0.0989 Uiso calc C19
H27 0.3247 0.1288 0.2991 0.0989 Uiso calc C19
H28 0.4100 0.1675 0.3155 0.0989 Uiso calc C19
H29 0.0648 0.1005 0.2999 0.1002 Uiso calc C21
H30 -0.1432 0.0690 0.3691 0.1170 Uiso calc C22
H31 -0.3431 0.1014 0.4397 0.1094 Uiso calc C23
H32 -0.3344 0.1674 0.4585 0.0969 Uiso calc C24
H33 -0.1232 0.2007 0.3933 0.0802 Uiso calc C25

loop_
_atom_type_symbol
_atom_type_oxidation_number
_atom_type_number_in_cell
_atom_type_scat_dispersion_real
_atom_type_scat_dispersion_imag
_atom_type_scat_source
C 0 104 0.003 0.002 'International Tables'
H 0 132 0.000 0.000 'International Tables'
W 0 4 -0.849 6.872 'International Tables'
P 0 8 0.102 0.094 'International Tables'
O 0 16 0.011 0.006 'International Tables'
F 0 12 0.017 0.010 'International Tables'
S 0 4 0.125 0.123 'International Tables'
Cl 0 8 0.148 0.159 'International Tables'
N 0 8 0.006 0.003 'International Tables'

loop_
_geom_angle_atom_site_label_1
_geom_angle_atom_site_label_2
_geom_angle_atom_site_label_3
_geom_angle
_geom_angle_site_symmetry_1
_geom_angle_site_symmetry_2
_geom_angle_site_symmetry_3
_geom_angle_publ_flag
Cl(1) W(1) Cl(2) 85.92(9) ? ? ? yes
Cl(1) W(1) P(1) 84.28(8) ? ? ? yes
Cl(1) W(1) P(2) 89.66(9) ? ? ? yes
Cl(1) W(1) N(1) 170.8(2) ? ? ? yes
Cl(1) W(1) C(9) 75.7(3) ? ? ? yes
Cl(2) W(1) P(1) 88.08(8) ? ? ? yes
Cl(2) W(1) P(2) 87.00(8) ? ? ? yes
Cl(2) W(1) N(1) 102.3(2) ? ? ? yes
Cl(2) W(1) C(9) 161.5(3) ? ? ? yes
P(1) W(1) P(2) 172.46(9) ? ? ? yes
P(1) W(1) N(1) 91.8(2) ? ? ? yes
P(1) W(1) C(9) 92.3(3) ? ? ? yes
P(2) W(1) N(1) 94.8(2) ? ? ? yes
P(2) W(1) C(9) 90.6(3) ? ? ? yes
N(1) W(1) C(9) 96.2(3) ? ? ? yes
O(2) S(1) O(3) 115.2(5) ? ? ? yes
O(2) S(1) O(4) 113.7(5) ? ? ? yes
O(2) S(1) C(26) 104.2(6) ? ? ? yes
O(3) S(1) O(4) 117.1(5) ? ? ? yes
O(3) S(1) C(26) 103.1(6) ? ? ? yes
O(4) S(1) C(26) 100.7(5) ? ? ? yes
W(1) P(1) C(10) 115.3(3) ? ? ? yes
W(1) P(1) C(11) 116.2(3) ? ? ? yes
W(1) P(1) C(12) 109.5(3) ? ? ? yes
C(10) P(1) C(11) 103.0(5) ? ? ? yes
C(10) P(1) C(12) 106.3(5) ? ? ? yes
C(11) P(1) C(12) 105.6(4) ? ? ? yes
W(1) P(2) C(18) 115.7(3) ? ? ? yes
W(1) P(2) C(19) 112.9(3) ? ? ? yes
W(1) P(2) C(20) 112.4(3) ? ? ? yes
C(18) P(2) C(19) 103.2(5) ? ? ? yes
C(18) P(2) C(20) 106.1(4) ? ? ? yes
C(19) P(2) C(20) 105.6(4) ? ? ? yes
W(1) N(1) N(2) 170.2(5) ? ? ? yes
N(1) N(2) C(1) 118.2(7) ? ? ? yes
N(1) N(2) C(5) 119.9(7) ? ? ? yes
C(1) N(2) C(5) 121.9(8) ? ? ? yes
N(2) C(1) C(2) 117.4(9) ? ? ? yes
N(2) C(1) C(6) 119.6(8) ? ? ? yes
C(2) C(1) C(6) 123.0(9) ? ? ? yes
C(1) C(2) C(3) 122.5(10) ? ? ? yes
C(2) C(3) C(4) 117.9(9) ? ? ? yes
C(2) C(3) C(7) 122(1) ? ? ? yes
C(4) C(3) C(7) 120.0(10) ? ? ? yes
C(3) C(4) C(5) 120.6(9) ? ? ? yes
N(2) C(5) C(4) 119.5(9) ? ? ? yes
N(2) C(5) C(8) 118.4(8) ? ? ? yes
C(4) C(5) C(8) 122.1(9) ? ? ? yes
W(1) C(9) O(1) 177(1) ? ? ? yes
P(1) C(12) C(13) 119.7(9) ? ? ? yes
P(1) C(12) C(17) 120.1(9) ? ? ? yes
C(13) C(12) C(17) 120.2(10) ? ? ? yes
C(12) C(13) C(14) 120(1) ? ? ? yes
C(13) C(14) C(15) 120(1) ? ? ? yes
C(14) C(15) C(16) 120(1) ? ? ? yes
C(15) C(16) C(17) 119(1) ? ? ? yes
C(12) C(17) C(16) 119(1) ? ? ? yes
P(2) C(20) C(21) 119.5(8) ? ? ? yes
P(2) C(20) C(25) 121.8(8) ? ? ? yes
C(21) C(20) C(25) 118.3(9) ? ? ? yes
C(20) C(21) C(22) 119(1) ? ? ? yes
C(21) C(22) C(23) 121(1) ? ? ? yes
C(22) C(23) C(24) 120(1) ? ? ? yes
C(23) C(24) C(25) 119(1) ? ? ? yes
C(20) C(25) C(24) 120.5(10) ? ? ? yes
S(1) C(26) F(1) 111.7(9) ? ? ? yes
S(1) C(26) F(2) 113(1) ? ? ? yes
S(1) C(26) F(3) 110.0(9) ? ? ? yes
F(1) C(26) F(2) 108(1) ? ? ? yes
F(1) C(26) F(3) 105(1) ? ? ? yes
F(2) C(26) F(3) 106(1) ? ? ? yes

loop_
_geom_bond_atom_site_label_1
_geom_bond_atom_site_label_2
_geom_bond_distance
_geom_bond_site_symmetry_1
_geom_bond_site_symmetry_2
_geom_bond_publ_flag
W(1) Cl(1) 2.445(2) ? ? yes
W(1) Cl(2) 2.451(3) ? ? yes
W(1) P(1) 2.532(2) ? ? yes
W(1) P(2) 2.529(2) ? ? yes
W(1) N(1) 1.744(7) ? ? yes
W(1) C(9) 2.021(9) ? ? yes
S(1) O(2) 1.426(7) ? ? yes
S(1) O(3) 1.406(7) ? ? yes
S(1) O(4) 1.423(6) ? ? yes
S(1) C(26) 1.79(1) ? ? yes
P(1) C(10) 1.809(9) ? ? yes
P(1) C(11) 1.815(9) ? ? yes
P(1) C(12) 1.831(9) ? ? yes
P(2) C(18) 1.804(10) ? ? yes
P(2) C(19) 1.822(10) ? ? yes
P(2) C(20) 1.821(9) ? ? yes
F(1) C(26) 1.29(1) ? ? yes
F(2) C(26) 1.27(1) ? ? yes
F(3) C(26) 1.33(1) ? ? yes
O(1) C(9) 1.072(9) ? ? yes
N(1) N(2) 1.383(8) ? ? yes
N(2) C(1) 1.398(10) ? ? yes
N(2) C(5) 1.366(10) ? ? yes
C(1) C(2) 1.36(1) ? ? yes
C(1) C(6) 1.47(1) ? ? yes
C(2) C(3) 1.38(1) ? ? yes
C(3) C(4) 1.41(1) ? ? yes
C(3) C(7) 1.51(1) ? ? yes
C(4) C(5) 1.35(1) ? ? yes
C(5) C(8) 1.50(1) ? ? yes
C(12) C(13) 1.36(1) ? ? yes
C(12) C(17) 1.38(1) ? ? yes
C(13) C(14) 1.39(1) ? ? yes
C(14) C(15) 1.35(2) ? ? yes
C(15) C(16) 1.37(2) ? ? yes
C(16) C(17) 1.40(1) ? ? yes
C(20) C(21) 1.38(1) ? ? yes
C(20) C(25) 1.38(1) ? ? yes
C(21) C(22) 1.36(1) ? ? yes
C(22) C(23) 1.33(1) ? ? yes
C(23) C(24) 1.36(1) ? ? yes
C(24) C(25) 1.39(1) ? ? yes
